data_7223591
loop_
_publ_author_name
'Tominaga, Masahide'
'Kawaguchi, Taichi'
'Ohara, Kazuaki'
'Yamaguchi, Kentaro'
'Masu, Hyuma'
'Azumaya, Isao'

_publ_section_title
;
 Synthesis and crystal structures of twisted three-dimensional assemblies
 of adamantane-bridged tris-NHC ligands and AgI
;
_journal_issue 2
_journal_name_full CrystEngComm
_journal_page_first 266
_journal_paper_doi 10.1039/C5CE01860A
_journal_volume 18
_journal_year 2016
_chemical_formula_sum 'C16 H16 Ag0.4 F2.4 N1.73 O0.53 P0.4'
_chemical_formula_weight 342.24
_space_group_crystal_system monoclinic
_space_group_IT_number 14
_space_group_name_Hall '-P 2ybc'
_space_group_name_H-M_alt 'P 1 21/c 1'
_symmetry_space_group_name_Hall '-P 2ybc'
_symmetry_space_group_name_H-M 'P 1 21/c 1'
_atom_sites_solution_hydrogens geom
_audit_creation_method SHELXL-2014/7
_audit_update_record
;
2015-08-27 deposited with the CCDC.
2015-12-04 downloaded from the CCDC.
;
_cell_angle_alpha 90
_cell_angle_beta 102.187(2)
_cell_angle_gamma 90
_cell_formula_units_Z 30
_cell_length_a 19.0224(7)
_cell_length_b 15.7764(7)
_cell_length_c 38.4287(15)
_cell_measurement_reflns_used 9845
_cell_measurement_temperature 100(2)
_cell_measurement_theta_max 65.0895
_cell_measurement_theta_min 2.9704
_cell_volume 11272.7(8)
_computing_cell_refinement 'SAINT V8.34A (Bruker AXS Inc., 2013)'
_computing_data_collection 'Bruker Instrument Service v4.2.3'
_computing_data_reduction 'SAINT V8.34A (Bruker AXS Inc., 2013)'
_computing_molecular_graphics XP
_computing_structure_refinement 'SHELXL-2014/7 (Sheldrick, 2014)'
_computing_structure_solution 'SHELXS-2014/7 (Sheldrick, 2014)'
_diffrn_ambient_temperature 100(2)
_diffrn_detector_area_resol_mean 10.4167
_diffrn_measured_fraction_theta_full 0.989
_diffrn_measured_fraction_theta_max 0.989
_diffrn_measurement_device_type 'D8 Venture Ultra'
_diffrn_measurement_method '\f and \w, two \theta position'
_diffrn_radiation_type CuK\a
_diffrn_radiation_wavelength 1.54178
_diffrn_reflns_av_R_equivalents 0.0593
_diffrn_reflns_av_unetI/netI 0.0426
_diffrn_reflns_laue_measured_fraction_full 0.989
_diffrn_reflns_laue_measured_fraction_max 0.989
_diffrn_reflns_limit_h_max 22
_diffrn_reflns_limit_h_min -22
_diffrn_reflns_limit_k_max 18
_diffrn_reflns_limit_k_min -18
_diffrn_reflns_limit_l_max 45
_diffrn_reflns_limit_l_min -45
_diffrn_reflns_number 101361
_diffrn_reflns_point_group_measured_fraction_full 0.989
_diffrn_reflns_point_group_measured_fraction_max 0.989
_diffrn_reflns_theta_full 65.265
_diffrn_reflns_theta_max 65.265
_diffrn_reflns_theta_min 3.659
_diffrn_source 'rotation anode'
_exptl_absorpt_coefficient_mu 5.306
_exptl_absorpt_correction_T_max 0.68
_exptl_absorpt_correction_T_min 0.52
_exptl_absorpt_correction_type multi-scan
_exptl_absorpt_process_details 'SADABS V2014/4 (Bruker AXS Inc.)'
_exptl_crystal_colour colourless
_exptl_crystal_density_diffrn 1.512
_exptl_crystal_density_method 'not measured'
_exptl_crystal_description plate
_exptl_crystal_F_000 5244
_exptl_crystal_recrystallization_method 'Re-crystallisation from solvent: '
_exptl_crystal_size_max 0.270
_exptl_crystal_size_mid 0.180
_exptl_crystal_size_min 0.080
_refine_diff_density_max 1.566
_refine_diff_density_min -0.748
_refine_diff_density_rms 0.101
_refine_ls_extinction_method none
_refine_ls_goodness_of_fit_ref 1.009
_refine_ls_hydrogen_treatment constr
_refine_ls_matrix_type full
_refine_ls_number_parameters 1469
_refine_ls_number_reflns 19114
_refine_ls_number_restraints 40
_refine_ls_restrained_S_all 1.008
_refine_ls_R_factor_all 0.0719
_refine_ls_R_factor_gt 0.0532
_refine_ls_shift/su_max 0.001
_refine_ls_shift/su_mean 0.000
_refine_ls_structure_factor_coef Fsqd
_refine_ls_weighting_details 'w=1/[\s^2^(Fo^2^)+(0.0738P)^2^+31.8329P] where P=(Fo^2^+2Fc^2^)/3'
_refine_ls_weighting_scheme calc
_refine_ls_wR_factor_gt 0.1322
_refine_ls_wR_factor_ref 0.1438
_reflns_Friedel_coverage 0.000
_reflns_number_gt 15141
_reflns_number_total 19114
_reflns_threshold_expression 'I > 2\s(I)'
_cod_data_source_file c5ce01860a2.cif
_cod_data_source_block p21c
_cod_original_formula_sum 'C16 H16 Ag0.40 F2.40 N1.73 O0.53 P0.40'
_cod_database_code 7223591
_shelx_shelxl_version_number 2014/7
_shelx_space_group_comment
;
The symmetry employed for this shelxl refinement is uniquely defined
by the following loop, which should always be used as a source of
symmetry information in preference to the above space-group names.
They are only intended as comments.
;
_shelx_estimated_absorpt_t_min 0.328
_shelx_estimated_absorpt_t_max 0.676

loop_
_space_group_symop_operation_xyz
'x, y, z'
'-x, y+1/2, -z+1/2'
'-x, -y, -z'
'x, -y-1/2, z-1/2'

loop_
_atom_site_label
_atom_site_type_symbol
_atom_site_fract_x
_atom_site_fract_y
_atom_site_fract_z
_atom_site_U_iso_or_equiv
_atom_site_adp_type
_atom_site_occupancy
_atom_site_site_symmetry_order
_atom_site_calc_flag
_atom_site_refinement_flags_posn
_atom_site_refinement_flags_adp
_atom_site_refinement_flags_occupancy
_atom_site_disorder_assembly
_atom_site_disorder_group
P1A P 0.43650(8) 1.04064(10) 0.75554(4) 0.0477(4) Uani 1 1 d . . . . .
F1A F 0.3889(2) 0.9723(2) 0.77140(11) 0.0716(11) Uani 1 1 d . . . . .
F2A F 0.4511(2) 0.9724(3) 0.72753(11) 0.0735(11) Uani 1 1 d . . . . .
F3A F 0.3646(2) 1.0679(3) 0.72814(12) 0.0777(12) Uani 1 1 d . . . . .
F4A F 0.4221(3) 1.1083(3) 0.78337(12) 0.0851(14) Uani 1 1 d . . . . .
F5A F 0.4792(2) 1.1099(3) 0.73887(10) 0.0693(11) Uani 1 1 d . . . . .
F6A F 0.5057(2) 1.0100(4) 0.78267(12) 0.0975(15) Uani 1 1 d . . . . .
P1B P 0.10606(8) 0.17033(10) 0.30642(4) 0.0418(3) Uani 1 1 d . . . . .
F1B F 0.08690(19) 0.1042(3) 0.27448(9) 0.0631(10) Uani 1 1 d . . . . .
F2B F 0.04785(17) 0.1256(2) 0.32490(9) 0.0545(9) Uani 1 1 d . . . . .
F3B F 0.16527(18) 0.1053(3) 0.32682(11) 0.0677(11) Uani 1 1 d . . . . .
F4B F 0.1655(2) 0.2122(3) 0.28801(9) 0.0702(11) Uani 1 1 d . . . . .
F5B F 0.1264(2) 0.2343(2) 0.33848(9) 0.0708(11) Uani 1 1 d . . . . .
F6B F 0.0470(2) 0.2324(3) 0.28584(11) 0.0783(12) Uani 1 1 d . . . . .
P1C P -0.38196(9) 0.27617(11) 0.53652(6) 0.0673(5) Uani 1 1 d . . . . .
F1C F -0.3953(2) 0.3487(2) 0.56293(11) 0.0693(10) Uani 1 1 d . . . . .
F2C F -0.4563(2) 0.2982(3) 0.51074(12) 0.0783(12) Uani 1 1 d . . . . .
F3C F -0.3067(2) 0.2543(3) 0.56207(15) 0.1014(18) Uani 1 1 d . . . . .
F4C F -0.3696(2) 0.2031(3) 0.51098(16) 0.115(2) Uani 1 1 d . . . . .
F5C F -0.3425(2) 0.3424(3) 0.51591(14) 0.0910(14) Uani 1 1 d . . . . .
F6C F -0.4217(3) 0.2116(3) 0.55784(15) 0.1015(18) Uani 1 1 d . . . . .
C1X C 0.2367(6) 1.1948(9) 0.6526(3) 0.134(4) Uani 1 1 d . . . . .
C2X C 0.1997(4) 1.2214(6) 0.6159(3) 0.079(3) Uani 1 1 d . . . . .
N3X N 0.1688(4) 1.2370(4) 0.5877(2) 0.078(2) Uani 1 1 d . . . . .
O1Y O 0.5693(2) 1.0664(3) 0.38644(12) 0.0650(12) Uani 1 1 d . . . . .
C2Y C 0.6381(4) 1.0524(5) 0.40972(19) 0.069(2) Uani 1 1 d . . . . .
H2YA H 0.6376 1.0757 0.4336 0.083 Uiso 1 1 calc R U . . .
H2YB H 0.6758 1.0827 0.4003 0.083 Uiso 1 1 calc R U . . .
C3Y C 0.6552(4) 0.9619(6) 0.41275(19) 0.076(2) Uani 1 1 d . . . . .
H3YA H 0.7027 0.9541 0.4289 0.091 Uiso 1 1 calc R U . . .
H3YB H 0.6189 0.9323 0.4233 0.091 Uiso 1 1 calc R U . . .
O4Y O 0.6566(3) 0.9260(3) 0.37947(13) 0.0770(15) Uani 1 1 d . . . . .
C5Y C 0.5868(4) 0.9380(5) 0.3561(2) 0.071(2) Uani 1 1 d . . . . .
H5YA H 0.5497 0.9080 0.3659 0.085 Uiso 1 1 calc R U . . .
H5YB H 0.5872 0.9137 0.3324 0.085 Uiso 1 1 calc R U . . .
C6Y C 0.5691(4) 1.0293(4) 0.35242(17) 0.0575(17) Uani 1 1 d . . . . .
H6YA H 0.6047 1.0587 0.3413 0.069 Uiso 1 1 calc R U . . .
H6YB H 0.5210 1.0366 0.3367 0.069 Uiso 1 1 calc R U . . .
O1Z O 0.7824(3) 1.0351(6) 0.80895(15) 0.130(3) Uani 1 1 d . . . . .
C2Z C 0.8111(6) 1.0316(8) 0.7786(2) 0.112(4) Uani 1 1 d . . . . .
H2ZA H 0.8568 0.9993 0.7838 0.134 Uiso 1 1 calc R U . . .
H2ZB H 0.8218 1.0897 0.7715 0.134 Uiso 1 1 calc R U . . .
C3Z C 0.7622(5) 0.9920(7) 0.7502(3) 0.121(4) Uani 1 1 d . . . . .
H3ZA H 0.7525 0.9333 0.7570 0.145 Uiso 1 1 calc R U . . .
H3ZB H 0.7835 0.9895 0.7289 0.145 Uiso 1 1 calc R U . . .
O4Z O 0.6933(4) 1.0409(6) 0.74190(17) 0.119(3) Uani 1 1 d . . . . .
C5Z C 0.6676(5) 1.0497(7) 0.7728(3) 0.098(3) Uani 1 1 d . . . . .
H5ZA H 0.6250 1.0872 0.7679 0.117 Uiso 1 1 calc R U . . .
H5ZB H 0.6515 0.9934 0.7795 0.117 Uiso 1 1 calc R U . . .
C6Z C 0.7157(6) 1.0815(10) 0.8010(3) 0.158(6) Uani 1 1 d . . . . .
H6ZA H 0.6938 1.0807 0.8223 0.190 Uiso 1 1 calc R U . . .
H6ZB H 0.7259 1.1413 0.7961 0.190 Uiso 1 1 calc R U . . .
Ag1 Ag -0.23794(2) 0.59466(2) 0.59320(2) 0.03036(10) Uani 1 1 d . . . . .
Ag2 Ag 0.42444(2) 0.77432(2) 0.72499(2) 0.03346(11) Uani 1 1 d . . . . .
Ag3 Ag 0.18610(2) 0.88519(2) 0.40051(2) 0.03714(11) Uani 1 1 d . . . . .
C1A C -0.1933(2) 0.5718(3) 0.64640(13) 0.0284(10) Uani 1 1 d . . . . .
N2A N -0.2286(2) 0.5717(3) 0.67318(10) 0.0291(9) Uani 1 1 d . . . . .
C3A C -0.1830(3) 0.5482(3) 0.70512(13) 0.0301(11) Uani 1 1 d . . . . .
C4A C -0.1960(3) 0.5353(3) 0.73907(13) 0.0342(11) Uani 1 1 d . . . . .
H4AA H -0.2414 0.5471 0.7446 0.041 Uiso 1 1 calc R U . . .
C5A C -0.1390(3) 0.5043(4) 0.76430(13) 0.0386(12) Uani 1 1 d . . . . .
H5AA H -0.1449 0.4960 0.7880 0.046 Uiso 1 1 calc R U . . .
C6A C -0.0728(3) 0.4848(4) 0.75581(13) 0.0393(13) Uani 1 1 d . . . . .
H6AA H -0.0359 0.4608 0.7737 0.047 Uiso 1 1 calc R U . . .
C7A C -0.0592(3) 0.4992(3) 0.72247(13) 0.0340(12) Uani 1 1 d . . . . .
H7AA H -0.0138 0.4874 0.7170 0.041 Uiso 1 1 calc R U . . .
C8A C -0.1165(2) 0.5324(3) 0.69717(12) 0.0282(10) Uani 1 1 d . . . . .
N9A N -0.12436(19) 0.5491(3) 0.66097(10) 0.0274(9) Uani 1 1 d . . . . .
C10A C -0.3055(3) 0.5904(4) 0.66868(15) 0.0404(13) Uani 1 1 d . . . . .
H10A H -0.3181 0.6384 0.6519 0.048 Uiso 1 1 calc R U . . .
H10B H -0.3156 0.6079 0.6919 0.048 Uiso 1 1 calc R U . . .
C11A C -0.3515(3) 0.5161(4) 0.65495(18) 0.0544(16) Uani 1 1 d . . . . .
H11A H -0.4022 0.5314 0.6524 0.082 Uiso 1 1 calc R U . . .
H11B H -0.3424 0.4992 0.6317 0.082 Uiso 1 1 calc R U . . .
H11C H -0.3400 0.4688 0.6717 0.082 Uiso 1 1 calc R U . . .
C12A C -0.0679(2) 0.5492(3) 0.64145(12) 0.0242(10) Uani 1 1 d . . . . .
C13A C -0.0034(3) 0.5895(3) 0.65530(12) 0.0319(11) Uani 1 1 d . . . . .
H13A H 0.0038 0.6162 0.6779 0.038 Uiso 1 1 calc R U . . .
C14A C 0.0511(3) 0.5908(3) 0.63610(12) 0.0306(11) Uani 1 1 d . . . . .
H14A H 0.0953 0.6179 0.6461 0.037 Uiso 1 1 calc R U . . .
C15A C 0.0424(2) 0.5535(3) 0.60259(12) 0.0249(10) Uani 1 1 d . . . . .
C16A C -0.0238(2) 0.5146(3) 0.58906(12) 0.0280(10) Uani 1 1 d . . . . .
H16A H -0.0321 0.4898 0.5660 0.034 Uiso 1 1 calc R U . . .
C17A C -0.0777(2) 0.5111(3) 0.60830(13) 0.0286(10) Uani 1 1 d . . . . .
H17A H -0.1215 0.4825 0.5987 0.034 Uiso 1 1 calc R U . . .
C1B C 0.4994(2) 0.7786(3) 0.69215(13) 0.0300(11) Uani 1 1 d . . . . .
N2B N 0.5660(2) 0.8101(3) 0.69996(11) 0.0325(9) Uani 1 1 d . . . . .
C3B C 0.5997(3) 0.8039(3) 0.67112(14) 0.0341(11) Uani 1 1 d . . . . .
C4B C 0.6672(3) 0.8277(4) 0.66639(15) 0.0433(13) Uani 1 1 d . . . . .
H4BA H 0.7019 0.8523 0.6851 0.052 Uiso 1 1 calc R U . . .
C5B C 0.6815(3) 0.8140(4) 0.63319(17) 0.0489(15) Uani 1 1 d . . . . .
H5BA H 0.7275 0.8287 0.6291 0.059 Uiso 1 1 calc R U . . .
C6B C 0.6309(3) 0.7792(4) 0.60546(16) 0.0439(14) Uani 1 1 d . . . . .
H6BA H 0.6426 0.7724 0.5828 0.053 Uiso 1 1 calc R U . . .
C7B C 0.5635(3) 0.7543(3) 0.61028(14) 0.0353(12) Uani 1 1 d . . . . .
H7BA H 0.5286 0.7305 0.5915 0.042 Uiso 1 1 calc R U . . .
C8B C 0.5499(2) 0.7660(3) 0.64383(13) 0.0292(11) Uani 1 1 d . . . . .
N9B N 0.48875(19) 0.7512(3) 0.65791(10) 0.0283(9) Uani 1 1 d . . . . .
C10B C 0.6004(3) 0.8476(4) 0.73446(15) 0.0436(13) Uani 1 1 d . . . . .
H10C H 0.5627 0.8641 0.7474 0.052 Uiso 1 1 calc R U . . .
H10D H 0.6266 0.8996 0.7303 0.052 Uiso 1 1 calc R U . . .
C11B C 0.6518(4) 0.7874(4) 0.75699(18) 0.0638(19) Uani 1 1 d . . . . .
H11D H 0.6734 0.8147 0.7796 0.096 Uiso 1 1 calc R U . . .
H11E H 0.6259 0.7363 0.7616 0.096 Uiso 1 1 calc R U . . .
H11F H 0.6897 0.7717 0.7444 0.096 Uiso 1 1 calc R U . . .
C12B C 0.4246(2) 0.7112(3) 0.63899(12) 0.0289(11) Uani 1 1 d . . . . .
C13B C 0.4294(3) 0.6311(4) 0.62446(19) 0.0584(17) Uani 1 1 d . . . . .
H13B H 0.4747 0.6036 0.6274 0.070 Uiso 1 1 calc R U . . .
C14B C 0.3684(3) 0.5916(4) 0.60580(17) 0.0536(16) Uani 1 1 d . . . . .
H14B H 0.3719 0.5374 0.5956 0.064 Uiso 1 1 calc R U . . .
C15B C 0.2997(2) 0.6319(3) 0.60170(12) 0.0291(11) Uani 1 1 d . . . . .
C16B C 0.2981(3) 0.7071(4) 0.61809(17) 0.0473(14) Uani 1 1 d . . . . .
H16B H 0.2529 0.7337 0.6169 0.057 Uiso 1 1 calc R U . . .
C17B C 0.3591(3) 0.7470(4) 0.63649(16) 0.0471(14) Uani 1 1 d . . . . .
H17B H 0.3552 0.8002 0.6475 0.057 Uiso 1 1 calc R U . . .
C1C C 0.0919(3) 0.8266(3) 0.37461(13) 0.0331(11) Uani 1 1 d . . . . .
N2C N 0.0544(2) 0.8424(3) 0.34120(11) 0.0363(10) Uani 1 1 d . . . . .
C3C C -0.0037(3) 0.7891(3) 0.33114(14) 0.0395(13) Uani 1 1 d . . . . .
C4C C -0.0557(3) 0.7798(4) 0.29983(15) 0.0511(15) Uani 1 1 d . . . . .
H4CA H -0.0572 0.8164 0.2801 0.061 Uiso 1 1 calc R U . . .
C5C C -0.1042(4) 0.7158(5) 0.29888(16) 0.0611(18) Uani 1 1 d . . . . .
H5CA H -0.1401 0.7080 0.2779 0.073 Uiso 1 1 calc R U . . .
C6C C -0.1032(4) 0.6611(4) 0.32755(16) 0.0580(17) Uani 1 1 d . . . . .
H6CA H -0.1378 0.6170 0.3256 0.070 Uiso 1 1 calc R U . . .
C7C C -0.0517(3) 0.6706(4) 0.35915(15) 0.0441(13) Uani 1 1 d . . . . .
H7CA H -0.0504 0.6341 0.3789 0.053 Uiso 1 1 calc R U . . .
C8C C -0.0030(3) 0.7354(3) 0.36019(12) 0.0334(11) Uani 1 1 d . . . . .
N9C N 0.0559(2) 0.7611(3) 0.38636(10) 0.0295(9) Uani 1 1 d . . . . .
C10C C 0.0725(4) 0.9109(4) 0.31831(17) 0.0512(16) Uani 1 1 d . . . . .
H10E H 0.1082 0.9493 0.3329 0.061 Uiso 1 1 calc R U . . .
H10F H 0.0287 0.9444 0.3087 0.061 Uiso 1 1 calc R U . . .
C11C C 0.1023(5) 0.8774(5) 0.2881(2) 0.084(3) Uani 1 1 d . . . . .
H11G H 0.1135 0.9248 0.2737 0.126 Uiso 1 1 calc R U . . .
H11H H 0.1463 0.8452 0.2975 0.126 Uiso 1 1 calc R U . . .
H11I H 0.0668 0.8403 0.2733 0.126 Uiso 1 1 calc R U . . .
C12C C 0.0755(3) 0.7243(3) 0.42117(12) 0.0287(10) Uani 1 1 d . . . . .
C13C C 0.1443(3) 0.6935(3) 0.43333(13) 0.0333(11) Uani 1 1 d . . . . .
H13C H 0.1792 0.6991 0.4190 0.040 Uiso 1 1 calc R U . . .
C14C C 0.1625(3) 0.6548(3) 0.46606(13) 0.0342(11) Uani 1 1 d . . . . .
H14C H 0.2101 0.6342 0.4740 0.041 Uiso 1 1 calc R U . . .
C15C C 0.1128(2) 0.6448(3) 0.48809(12) 0.0263(10) Uani 1 1 d . . . . .
C16C C 0.0444(2) 0.6773(3) 0.47535(12) 0.0256(10) Uani 1 1 d . . . . .
H16C H 0.0094 0.6718 0.4896 0.031 Uiso 1 1 calc R U . . .
C17C C 0.0249(3) 0.7177(3) 0.44229(13) 0.0296(11) Uani 1 1 d . . . . .
H17C H -0.0221 0.7402 0.4344 0.036 Uiso 1 1 calc R U . . .
C1D C 0.1013(2) 0.5518(3) 0.58126(12) 0.0253(10) Uani 1 1 d . . . . .
C2D C 0.0771(2) 0.5998(3) 0.54586(11) 0.0240(10) Uani 1 1 d . . . . .
H2DA H 0.0664 0.6594 0.5509 0.029 Uiso 1 1 calc R U . . .
H2DB H 0.0324 0.5738 0.5321 0.029 Uiso 1 1 calc R U . . .
C3D C 0.1714(2) 0.5925(3) 0.60213(12) 0.0273(10) Uani 1 1 d . . . . .
H3DA H 0.1878 0.5619 0.6249 0.033 Uiso 1 1 calc R U . . .
H3DB H 0.1618 0.6521 0.6077 0.033 Uiso 1 1 calc R U . . .
C4D C 0.1191(3) 0.4591(3) 0.57309(13) 0.0302(11) Uani 1 1 d . . . . .
H4DA H 0.1361 0.4280 0.5957 0.036 Uiso 1 1 calc R U . . .
H4DB H 0.0751 0.4307 0.5598 0.036 Uiso 1 1 calc R U . . .
C5D C 0.2314(2) 0.5900(3) 0.58046(13) 0.0299(11) Uani 1 1 d . . . . .
C6D C 0.1353(2) 0.5979(3) 0.52331(12) 0.0261(10) Uani 1 1 d . . . . .
C7D C 0.1771(3) 0.4572(3) 0.55100(13) 0.0323(11) Uani 1 1 d . . . . .
H7DA H 0.1873 0.3969 0.5458 0.039 Uiso 1 1 calc R U . . .
C8D C 0.1510(3) 0.5040(3) 0.51594(12) 0.0299(11) Uani 1 1 d . . . . .
H8DA H 0.1067 0.4768 0.5024 0.036 Uiso 1 1 calc R U . . .
H8DB H 0.1881 0.5011 0.5014 0.036 Uiso 1 1 calc R U . . .
C9D C 0.2045(2) 0.6379(3) 0.54548(12) 0.0261(10) Uani 1 1 d . . . . .
H9DA H 0.2424 0.6375 0.5314 0.031 Uiso 1 1 calc R U . . .
H9DB H 0.1949 0.6977 0.5508 0.031 Uiso 1 1 calc R U . . .
C10D C 0.2455(2) 0.4976(3) 0.57149(13) 0.0318(11) Uani 1 1 d . . . . .
H10G H 0.2828 0.4957 0.5571 0.038 Uiso 1 1 calc R U . . .
H10H H 0.2634 0.4656 0.5938 0.038 Uiso 1 1 calc R U . . .
C1E C -0.2840(2) 0.6218(3) 0.54036(13) 0.0286(10) Uani 1 1 d . . . . .
N2E N -0.3462(2) 0.5937(3) 0.51975(11) 0.0313(9) Uani 1 1 d . . . . .
C3E C -0.3605(3) 0.6344(3) 0.48695(12) 0.0315(11) Uani 1 1 d . . . . .
C4E C -0.4181(3) 0.6292(4) 0.45844(14) 0.0440(14) Uani 1 1 d . . . . .
H4EA H -0.4574 0.5923 0.4587 0.053 Uiso 1 1 calc R U . . .
C5E C -0.4159(3) 0.6797(5) 0.42962(15) 0.0565(17) Uani 1 1 d . . . . .
H5EA H -0.4545 0.6777 0.4094 0.068 Uiso 1 1 calc R U . . .
C6E C -0.3586(3) 0.7336(4) 0.42948(16) 0.0536(16) Uani 1 1 d . . . . .
H6EA H -0.3589 0.7670 0.4089 0.064 Uiso 1 1 calc R U . . .
C7E C -0.3013(3) 0.7409(4) 0.45788(13) 0.0378(12) Uani 1 1 d . . . . .
H7EA H -0.2626 0.7789 0.4577 0.045 Uiso 1 1 calc R U . . .
C8E C -0.3037(3) 0.6890(3) 0.48688(12) 0.0289(10) Uani 1 1 d . . . . .
N9E N -0.2576(2) 0.6797(2) 0.52042(10) 0.0255(8) Uani 1 1 d . . . . .
C10E C -0.3919(3) 0.5308(4) 0.53192(14) 0.0407(13) Uani 1 1 d . . . . .
H10I H -0.3613 0.4897 0.5478 0.049 Uiso 1 1 calc R U . . .
H10J H -0.4192 0.4992 0.5111 0.049 Uiso 1 1 calc R U . . .
C11E C -0.4440(3) 0.5714(4) 0.55166(15) 0.0480(14) Uani 1 1 d . . . . .
H11J H -0.4737 0.5274 0.5594 0.072 Uiso 1 1 calc R U . . .
H11K H -0.4172 0.6018 0.5725 0.072 Uiso 1 1 calc R U . . .
H11L H -0.4750 0.6112 0.5359 0.072 Uiso 1 1 calc R U . . .
C12E C -0.1931(2) 0.7275(3) 0.53336(12) 0.0272(10) Uani 1 1 d . . . . .
C13E C -0.1425(3) 0.7369(3) 0.51313(13) 0.0283(10) Uani 1 1 d . . . . .
H13D H -0.1489 0.7099 0.4906 0.034 Uiso 1 1 calc R U . . .
C14E C -0.0819(3) 0.7858(3) 0.52550(12) 0.0284(10) Uani 1 1 d . . . . .
H14D H -0.0474 0.7925 0.5110 0.034 Uiso 1 1 calc R U . . .
C15E C -0.0701(2) 0.8257(3) 0.55868(12) 0.0272(10) Uani 1 1 d . . . . .
C16E C -0.1215(2) 0.8124(3) 0.57966(12) 0.0306(11) Uani 1 1 d . . . . .
H16D H -0.1138 0.8362 0.6029 0.037 Uiso 1 1 calc R U . . .
C17E C -0.1829(3) 0.7652(3) 0.56703(13) 0.0298(11) Uani 1 1 d . . . . .
H17D H -0.2180 0.7585 0.5811 0.036 Uiso 1 1 calc R U . . .
C1F C 0.3544(3) 0.7779(3) 0.76045(14) 0.0383(12) Uani 1 1 d . . . . .
N2F N 0.3758(3) 0.7670(3) 0.79597(11) 0.0448(12) Uani 1 1 d . . . . .
C3F C 0.3204(3) 0.7862(4) 0.81312(15) 0.0469(15) Uani 1 1 d . . . . .
C4F C 0.3182(4) 0.7893(4) 0.84919(16) 0.0567(17) Uani 1 1 d . . . . .
H4FA H 0.3587 0.7751 0.8673 0.068 Uiso 1 1 calc R U . . .
C5F C 0.2540(4) 0.8140(4) 0.85686(17) 0.0589(18) Uani 1 1 d . . . . .
H5FA H 0.2505 0.8173 0.8811 0.071 Uiso 1 1 calc R U . . .
C6F C 0.1944(3) 0.8341(4) 0.83106(17) 0.0510(16) Uani 1 1 d . . . . .
H6FA H 0.1511 0.8499 0.8379 0.061 Uiso 1 1 calc R U . . .
C7F C 0.1965(3) 0.8318(3) 0.79487(16) 0.0432(14) Uani 1 1 d . . . . .
H7FA H 0.1558 0.8458 0.7768 0.052 Uiso 1 1 calc R U . . .
C8F C 0.2614(3) 0.8078(3) 0.78689(14) 0.0367(12) Uani 1 1 d . . . . .
N9F N 0.2847(2) 0.8019(3) 0.75445(11) 0.0336(10) Uani 1 1 d . . . . .
C10F C 0.4487(4) 0.7419(5) 0.81409(17) 0.070(2) Uani 1 1 d . . . . .
H10K H 0.4713 0.7088 0.7975 0.084 Uiso 1 1 calc R U . . .
H10L H 0.4459 0.7052 0.8346 0.084 Uiso 1 1 calc R U . . .
C11F C 0.4949(4) 0.8185(7) 0.8270(2) 0.087(3) Uani 1 1 d . . . . .
H11M H 0.5430 0.7998 0.8389 0.131 Uiso 1 1 calc R U . . .
H11N H 0.4984 0.8545 0.8066 0.131 Uiso 1 1 calc R U . . .
H11O H 0.4730 0.8509 0.8437 0.131 Uiso 1 1 calc R U . . .
C12F C 0.2419(3) 0.8239(3) 0.72034(13) 0.0308(11) Uani 1 1 d . . . . .
C13F C 0.2668(3) 0.8823(3) 0.69934(13) 0.0301(11) Uani 1 1 d . . . . .
H13E H 0.3131 0.9066 0.7070 0.036 Uiso 1 1 calc R U . . .
C14F C 0.2240(2) 0.9055(3) 0.66700(13) 0.0294(11) Uani 1 1 d . . . . .
H14E H 0.2419 0.9459 0.6527 0.035 Uiso 1 1 calc R U . . .
C15F C 0.1553(2) 0.8717(3) 0.65460(12) 0.0270(10) Uani 1 1 d . . . . .
C16F C 0.1320(3) 0.8120(3) 0.67655(13) 0.0334(11) Uani 1 1 d . . . . .
H16E H 0.0857 0.7873 0.6691 0.040 Uiso 1 1 calc R U . . .
C17F C 0.1745(3) 0.7879(3) 0.70896(14) 0.0374(12) Uani 1 1 d . . . . .
H17E H 0.1576 0.7468 0.7233 0.045 Uiso 1 1 calc R U . . .
C1G C 0.2793(3) 0.9506(3) 0.42494(14) 0.0371(12) Uani 1 1 d . . . . .
N2G N 0.3400(2) 0.9681(3) 0.41344(12) 0.0448(12) Uani 1 1 d . . . . .
C3G C 0.3868(3) 1.0174(4) 0.43809(14) 0.0397(13) Uani 1 1 d . . . . .
C4G C 0.4543(3) 1.0504(4) 0.43805(16) 0.0495(15) Uani 1 1 d . . . . .
H4GA H 0.4780 1.0400 0.4190 0.059 Uiso 1 1 calc R U . . .
C5G C 0.4853(3) 1.0991(4) 0.46700(18) 0.0582(17) Uani 1 1 d . . . . .
H5GA H 0.5315 1.1230 0.4680 0.070 Uiso 1 1 calc R U . . .
C6G C 0.4503(3) 1.1140(4) 0.49490(17) 0.0563(17) Uani 1 1 d . . . . .
H6GA H 0.4732 1.1479 0.5145 0.068 Uiso 1 1 calc R U . . .
C7G C 0.3835(3) 1.0806(4) 0.49469(15) 0.0449(14) Uani 1 1 d . . . . .
H7GA H 0.3598 1.0903 0.5137 0.054 Uiso 1 1 calc R U . . .
C8G C 0.3526(3) 1.0327(3) 0.46579(13) 0.0344(12) Uani 1 1 d . . . . .
N9G N 0.2870(2) 0.9893(3) 0.45699(11) 0.0321(9) Uani 1 1 d . . . . .
C10X C 0.3564(10) 0.9450(12) 0.3794(4) 0.041(4) Uani 0.557(18) 1 d D U P A 1
H10M H 0.3818 0.8898 0.3823 0.049 Uiso 0.557(18) 1 calc R U P A 1
H10R H 0.3903 0.9875 0.3735 0.049 Uiso 0.557(18) 1 calc R U P A 1
C11X C 0.2950(6) 0.9380(8) 0.3486(3) 0.045(4) Uani 0.557(18) 1 d D U P A 1
H11P H 0.3128 0.9222 0.3273 0.068 Uiso 0.557(18) 1 calc R U P A 1
H11Q H 0.2616 0.8946 0.3535 0.068 Uiso 0.557(18) 1 calc R U P A 1
H11R H 0.2702 0.9926 0.3446 0.068 Uiso 0.557(18) 1 calc R U P A 1
C10G C 0.363(2) 0.914(2) 0.3839(9) 0.085(10) Uani 0.443(18) 1 d D U P A 2
H10P H 0.4144 0.8969 0.3911 0.102 Uiso 0.443(18) 1 calc R U P A 2
H10Q H 0.3329 0.8634 0.3781 0.102 Uiso 0.443(18) 1 calc R U P A 2
C11G C 0.3529(13) 0.9728(12) 0.3544(6) 0.080(7) Uani 0.443(18) 1 d D U P A 2
H11S H 0.3662 0.9452 0.3339 0.120 Uiso 0.443(18) 1 calc R U P A 2
H11T H 0.3022 0.9898 0.3482 0.120 Uiso 0.443(18) 1 calc R U P A 2
H11U H 0.3830 1.0230 0.3611 0.120 Uiso 0.443(18) 1 calc R U P A 2
C12G C 0.2379(3) 0.9809(3) 0.48030(13) 0.0301(11) Uani 1 1 d . . . . .
C13G C 0.2124(3) 1.0524(3) 0.49397(13) 0.0304(11) Uani 1 1 d . . . . .
H13F H 0.2247 1.1070 0.4867 0.036 Uiso 1 1 calc R U . . .
C14G C 0.1686(2) 1.0445(3) 0.51847(12) 0.0280(10) Uani 1 1 d . . . . .
H14F H 0.1519 1.0942 0.5281 0.034 Uiso 1 1 calc R U . . .
C15G C 0.1486(2) 0.9662(3) 0.52922(12) 0.0270(10) Uani 1 1 d . . . . .
C16G C 0.1736(3) 0.8945(3) 0.51404(13) 0.0326(11) Uani 1 1 d . . . . .
H16F H 0.1593 0.8399 0.5203 0.039 Uiso 1 1 calc R U . . .
C17G C 0.2185(3) 0.9011(3) 0.49022(14) 0.0353(12) Uani 1 1 d . . . . .
H17F H 0.2359 0.8516 0.4807 0.042 Uiso 1 1 calc R U . . .
C1H C -0.0063(2) 0.8835(3) 0.57224(12) 0.0270(10) Uani 1 1 d . . . . .
C2H C -0.0342(3) 0.9711(3) 0.58143(13) 0.0310(11) Uani 1 1 d . . . . .
H2HA H -0.0650 0.9962 0.5599 0.037 Uiso 1 1 calc R U . . .
H2HB H -0.0636 0.9644 0.5997 0.037 Uiso 1 1 calc R U . . .
C3H C 0.0386(2) 0.8976(3) 0.54393(12) 0.0257(10) Uani 1 1 d . . . . .
H3HA H 0.0565 0.8423 0.5372 0.031 Uiso 1 1 calc R U . . .
H3HB H 0.0077 0.9225 0.5224 0.031 Uiso 1 1 calc R U . . .
C4H C 0.0430(2) 0.8466(3) 0.60597(12) 0.0273(10) Uani 1 1 d . . . . .
H4HA H 0.0145 0.8378 0.6245 0.033 Uiso 1 1 calc R U . . .
H4HB H 0.0613 0.7907 0.6002 0.033 Uiso 1 1 calc R U . . .
C5H C 0.1071(2) 0.9052(3) 0.62084(12) 0.0256(10) Uani 1 1 d . . . . .
C6H C 0.1027(2) 0.9566(3) 0.55727(12) 0.0259(10) Uani 1 1 d . . . . .
C7H C 0.0292(2) 1.0299(3) 0.59548(13) 0.0300(11) Uani 1 1 d . . . . .
H7HA H 0.0105 1.0861 0.6014 0.036 Uiso 1 1 calc R U . . .
C8H C 0.0766(3) 0.9923(3) 0.62896(12) 0.0286(10) Uani 1 1 d . . . . .
H8HA H 0.0480 0.9854 0.6475 0.034 Uiso 1 1 calc R U . . .
H8HB H 0.1168 1.0315 0.6382 0.034 Uiso 1 1 calc R U . . .
C9H C 0.0736(3) 1.0422(3) 0.56724(13) 0.0289(10) Uani 1 1 d . . . . .
H9HA H 0.1142 1.0809 0.5764 0.035 Uiso 1 1 calc R U . . .
H9HB H 0.0434 1.0684 0.5458 0.035 Uiso 1 1 calc R U . . .
C10H C 0.1500(2) 0.9183(3) 0.59124(12) 0.0267(10) Uani 1 1 d . . . . .
H10N H 0.1912 0.9566 0.6001 0.032 Uiso 1 1 calc R U . . .
H10O H 0.1694 0.8632 0.5854 0.032 Uiso 1 1 calc R U . . .

loop_
_atom_site_aniso_label
_atom_site_aniso_U_11
_atom_site_aniso_U_22
_atom_site_aniso_U_33
_atom_site_aniso_U_23
_atom_site_aniso_U_13
_atom_site_aniso_U_12
P1A 0.0513(9) 0.0470(9) 0.0477(9) -0.0032(7) 0.0172(7) -0.0049(7)
F1A 0.086(3) 0.062(2) 0.076(3) -0.005(2) 0.037(2) -0.021(2)
F2A 0.093(3) 0.063(2) 0.073(3) -0.009(2) 0.038(2) 0.010(2)
F3A 0.050(2) 0.075(3) 0.102(3) 0.001(2) 0.002(2) -0.006(2)
F4A 0.132(4) 0.062(3) 0.081(3) -0.023(2) 0.065(3) -0.033(2)
F5A 0.074(3) 0.080(3) 0.061(2) -0.005(2) 0.031(2) -0.030(2)
F6A 0.074(3) 0.130(4) 0.079(3) 0.025(3) -0.007(2) 0.002(3)
P1B 0.0460(8) 0.0529(9) 0.0280(7) -0.0022(6) 0.0110(6) -0.0102(7)
F1B 0.058(2) 0.088(3) 0.051(2) -0.0287(19) 0.0274(17) -0.0212(19)
F2B 0.0525(19) 0.072(2) 0.047(2) -0.0082(17) 0.0271(16) -0.0117(17)
F3B 0.045(2) 0.073(3) 0.081(3) 0.011(2) 0.0049(18) -0.0095(18)
F4B 0.071(2) 0.097(3) 0.045(2) 0.003(2) 0.0195(18) -0.037(2)
F5B 0.114(3) 0.063(2) 0.0365(19) -0.0123(18) 0.017(2) -0.028(2)
F6B 0.085(3) 0.090(3) 0.057(2) 0.015(2) 0.011(2) 0.023(2)
P1C 0.0432(9) 0.0446(10) 0.1034(16) -0.0103(10) -0.0085(9) 0.0037(7)
F1C 0.068(2) 0.051(2) 0.091(3) 0.002(2) 0.022(2) -0.0055(18)
F2C 0.047(2) 0.092(3) 0.092(3) 0.016(2) 0.005(2) 0.016(2)
F3C 0.056(2) 0.072(3) 0.150(5) -0.033(3) -0.038(3) 0.010(2)
F4C 0.075(3) 0.084(3) 0.161(5) -0.060(3) -0.034(3) 0.027(3)
F5C 0.061(2) 0.089(3) 0.134(4) -0.027(3) 0.046(3) -0.003(2)
F6C 0.088(3) 0.052(3) 0.138(4) 0.024(3) -0.036(3) -0.021(2)
C1X 0.120(9) 0.163(12) 0.110(9) -0.035(8) 0.001(7) 0.033(8)
C2X 0.063(5) 0.086(6) 0.092(7) -0.040(6) 0.023(5) -0.009(4)
N3X 0.077(5) 0.066(4) 0.103(6) -0.030(4) 0.046(4) -0.020(4)
O1Y 0.055(3) 0.090(4) 0.057(3) -0.004(3) 0.028(2) -0.001(2)
C2Y 0.071(5) 0.087(6) 0.052(4) 0.002(4) 0.018(4) -0.018(4)
C3Y 0.075(5) 0.104(7) 0.045(4) 0.024(4) 0.009(4) -0.010(4)
O4Y 0.091(4) 0.084(4) 0.056(3) 0.018(3) 0.015(3) 0.025(3)
C5Y 0.090(5) 0.063(5) 0.057(4) 0.011(4) 0.009(4) -0.001(4)
C6Y 0.057(4) 0.065(4) 0.053(4) 0.010(3) 0.019(3) 0.002(3)
O1Z 0.078(4) 0.256(10) 0.056(3) -0.007(5) 0.013(3) 0.059(5)
C2Z 0.110(8) 0.161(11) 0.073(6) 0.012(7) 0.037(6) -0.017(7)
C3Z 0.088(7) 0.134(9) 0.165(10) -0.088(8) 0.081(7) -0.037(6)
O4Z 0.093(5) 0.186(8) 0.075(4) 0.016(5) 0.015(3) -0.038(5)
C5Z 0.083(6) 0.118(8) 0.090(7) 0.001(6) 0.013(5) 0.015(6)
C6Z 0.085(7) 0.254(17) 0.117(9) -0.074(10) -0.021(7) 0.050(9)
Ag1 0.02878(18) 0.0365(2) 0.02521(19) 0.00594(15) 0.00438(14) -0.00152(15)
Ag2 0.03278(19) 0.0444(2) 0.02480(19) -0.00234(16) 0.00970(14) 0.00476(16)
Ag3 0.0429(2) 0.0381(2) 0.0373(2) -0.00741(17) 0.02415(17) -0.00880(16)
C1A 0.027(2) 0.029(3) 0.030(3) 0.006(2) 0.008(2) -0.0020(19)
N2A 0.027(2) 0.035(2) 0.028(2) 0.0065(18) 0.0091(17) 0.0021(17)
C3A 0.031(3) 0.034(3) 0.026(3) 0.004(2) 0.009(2) -0.004(2)
C4A 0.036(3) 0.041(3) 0.029(3) 0.000(2) 0.014(2) -0.004(2)
C5A 0.041(3) 0.052(3) 0.024(3) 0.005(2) 0.010(2) -0.009(3)
C6A 0.033(3) 0.054(3) 0.027(3) 0.008(2) -0.003(2) -0.005(2)
C7A 0.024(2) 0.053(3) 0.026(3) 0.006(2) 0.007(2) -0.005(2)
C8A 0.024(2) 0.040(3) 0.022(2) 0.003(2) 0.0079(19) -0.007(2)
N9A 0.0249(19) 0.035(2) 0.023(2) 0.0047(17) 0.0088(16) -0.0026(17)
C10A 0.031(3) 0.054(4) 0.037(3) 0.012(3) 0.011(2) 0.012(2)
C11A 0.030(3) 0.073(4) 0.061(4) 0.000(3) 0.010(3) 0.001(3)
C12A 0.024(2) 0.027(2) 0.022(2) 0.006(2) 0.0058(18) -0.0021(19)
C13A 0.033(3) 0.045(3) 0.019(2) -0.006(2) 0.010(2) -0.011(2)
C14A 0.029(2) 0.038(3) 0.026(3) -0.002(2) 0.008(2) -0.012(2)
C15A 0.028(2) 0.026(2) 0.022(2) -0.001(2) 0.0082(19) -0.0059(19)
C16A 0.031(2) 0.030(3) 0.024(2) -0.004(2) 0.0076(19) -0.002(2)
C17A 0.024(2) 0.029(3) 0.032(3) 0.001(2) 0.004(2) -0.0042(19)
C1B 0.029(2) 0.032(3) 0.029(3) 0.000(2) 0.006(2) 0.002(2)
N2B 0.028(2) 0.038(2) 0.031(2) -0.0090(19) 0.0050(17) -0.0021(18)
C3B 0.027(2) 0.036(3) 0.039(3) -0.005(2) 0.005(2) 0.002(2)
C4B 0.031(3) 0.052(4) 0.047(3) -0.012(3) 0.008(2) -0.007(2)
C5B 0.032(3) 0.058(4) 0.061(4) -0.013(3) 0.020(3) -0.011(3)
C6B 0.036(3) 0.056(4) 0.044(3) -0.007(3) 0.018(2) -0.002(3)
C7B 0.028(2) 0.038(3) 0.041(3) -0.003(2) 0.009(2) 0.001(2)
C8B 0.021(2) 0.033(3) 0.034(3) -0.004(2) 0.008(2) 0.0001(19)
N9B 0.0229(19) 0.035(2) 0.027(2) -0.0029(18) 0.0064(16) -0.0007(17)
C10B 0.040(3) 0.050(3) 0.039(3) -0.013(3) 0.005(2) -0.009(3)
C11B 0.070(4) 0.060(4) 0.048(4) -0.004(3) -0.019(3) -0.010(3)
C12B 0.023(2) 0.038(3) 0.026(3) -0.005(2) 0.0073(19) -0.001(2)
C13B 0.040(3) 0.062(4) 0.073(5) -0.013(4) 0.010(3) 0.008(3)
C14B 0.044(3) 0.056(4) 0.060(4) -0.017(3) 0.009(3) 0.001(3)
C15B 0.027(2) 0.041(3) 0.020(2) -0.007(2) 0.0084(19) -0.003(2)
C16B 0.035(3) 0.047(3) 0.062(4) -0.006(3) 0.015(3) -0.001(3)
C17B 0.043(3) 0.045(3) 0.055(4) -0.006(3) 0.015(3) -0.003(3)
C1C 0.045(3) 0.028(3) 0.034(3) -0.002(2) 0.024(2) 0.000(2)
N2C 0.051(3) 0.033(2) 0.031(2) 0.0028(19) 0.021(2) 0.002(2)
C3C 0.054(3) 0.038(3) 0.030(3) 0.003(2) 0.018(2) 0.001(3)
C4C 0.070(4) 0.060(4) 0.023(3) 0.003(3) 0.009(3) 0.000(3)
C5C 0.075(4) 0.073(5) 0.030(3) -0.005(3) -0.001(3) -0.012(4)
C6C 0.068(4) 0.061(4) 0.040(4) -0.009(3) 0.003(3) -0.016(3)
C7C 0.052(3) 0.050(4) 0.030(3) -0.003(3) 0.009(2) -0.012(3)
C8C 0.046(3) 0.037(3) 0.018(2) -0.002(2) 0.010(2) -0.003(2)
N9C 0.039(2) 0.030(2) 0.023(2) -0.0005(17) 0.0154(17) -0.0064(18)
C10C 0.068(4) 0.041(3) 0.054(4) 0.016(3) 0.034(3) 0.006(3)
C11C 0.109(6) 0.084(6) 0.079(5) 0.031(5) 0.064(5) 0.022(5)
C12C 0.039(3) 0.029(3) 0.021(2) -0.004(2) 0.011(2) -0.007(2)
C13C 0.036(3) 0.039(3) 0.030(3) -0.004(2) 0.019(2) -0.005(2)
C14C 0.033(3) 0.044(3) 0.029(3) -0.004(2) 0.014(2) -0.004(2)
C15C 0.029(2) 0.028(2) 0.025(2) -0.009(2) 0.0121(19) -0.0058(19)
C16C 0.030(2) 0.030(3) 0.021(2) -0.007(2) 0.0151(19) -0.0055(19)
C17C 0.031(2) 0.033(3) 0.028(3) -0.006(2) 0.012(2) -0.005(2)
C1D 0.029(2) 0.027(2) 0.022(2) -0.003(2) 0.0099(19) -0.0053(19)
C2D 0.025(2) 0.028(3) 0.021(2) -0.0063(19) 0.0099(18) -0.0034(19)
C3D 0.026(2) 0.034(3) 0.024(2) -0.002(2) 0.0081(19) -0.004(2)
C4D 0.032(3) 0.027(3) 0.032(3) -0.002(2) 0.007(2) -0.004(2)
C5D 0.027(2) 0.034(3) 0.031(3) -0.007(2) 0.011(2) -0.006(2)
C6D 0.026(2) 0.031(3) 0.024(2) -0.004(2) 0.0121(19) -0.0017(19)
C7D 0.034(3) 0.026(3) 0.038(3) -0.004(2) 0.011(2) 0.001(2)
C8D 0.029(2) 0.037(3) 0.026(3) -0.008(2) 0.010(2) -0.003(2)
C9D 0.028(2) 0.028(3) 0.025(2) -0.009(2) 0.0128(19) -0.0055(19)
C10D 0.028(2) 0.034(3) 0.034(3) -0.002(2) 0.010(2) 0.003(2)
C1E 0.029(2) 0.025(2) 0.031(3) -0.002(2) 0.006(2) -0.0001(19)
N2E 0.030(2) 0.032(2) 0.031(2) -0.0004(18) 0.0040(17) -0.0055(17)
C3E 0.037(3) 0.036(3) 0.021(2) -0.003(2) 0.006(2) 0.002(2)
C4E 0.037(3) 0.058(4) 0.033(3) -0.008(3) -0.001(2) -0.010(3)
C5E 0.048(3) 0.085(5) 0.028(3) 0.007(3) -0.009(3) -0.006(3)
C6E 0.061(4) 0.066(4) 0.031(3) 0.009(3) 0.003(3) -0.003(3)
C7E 0.044(3) 0.042(3) 0.028(3) 0.001(2) 0.009(2) -0.002(2)
C8E 0.033(3) 0.032(3) 0.022(2) -0.008(2) 0.007(2) 0.000(2)
N9E 0.030(2) 0.024(2) 0.022(2) -0.0030(16) 0.0034(16) -0.0012(16)
C10E 0.045(3) 0.039(3) 0.037(3) -0.001(2) 0.005(2) -0.012(2)
C11E 0.043(3) 0.060(4) 0.042(3) -0.006(3) 0.011(3) -0.015(3)
C12E 0.032(2) 0.024(2) 0.025(2) -0.003(2) 0.007(2) -0.0002(19)
C13E 0.037(3) 0.026(3) 0.023(2) -0.007(2) 0.010(2) -0.002(2)
C14E 0.033(2) 0.029(3) 0.027(3) -0.006(2) 0.013(2) -0.004(2)
C15E 0.031(2) 0.028(3) 0.024(2) -0.002(2) 0.0079(19) 0.0001(19)
C16E 0.033(3) 0.040(3) 0.020(2) -0.005(2) 0.008(2) -0.004(2)
C17E 0.030(2) 0.035(3) 0.027(3) -0.001(2) 0.012(2) -0.005(2)
C1F 0.050(3) 0.038(3) 0.031(3) 0.000(2) 0.018(2) 0.006(2)
N2F 0.055(3) 0.057(3) 0.027(2) 0.008(2) 0.020(2) 0.024(2)
C3F 0.063(4) 0.045(3) 0.038(3) 0.010(3) 0.024(3) 0.017(3)
C4F 0.082(5) 0.062(4) 0.033(3) 0.014(3) 0.030(3) 0.025(4)
C5F 0.091(5) 0.057(4) 0.040(4) 0.015(3) 0.040(4) 0.015(4)
C6F 0.064(4) 0.048(4) 0.055(4) 0.007(3) 0.043(3) 0.007(3)
C7F 0.055(3) 0.035(3) 0.048(3) 0.010(3) 0.031(3) 0.005(3)
C8F 0.058(3) 0.027(3) 0.030(3) 0.002(2) 0.023(3) 0.002(2)
N9F 0.037(2) 0.038(2) 0.030(2) -0.0007(19) 0.0171(18) 0.0001(19)
C10F 0.076(5) 0.104(6) 0.033(3) 0.017(4) 0.021(3) 0.048(5)
C11F 0.066(5) 0.142(8) 0.046(4) -0.002(5) -0.007(4) 0.029(5)
C12F 0.035(3) 0.033(3) 0.028(3) -0.004(2) 0.014(2) 0.002(2)
C13F 0.029(2) 0.036(3) 0.028(3) -0.006(2) 0.012(2) -0.001(2)
C14F 0.029(2) 0.035(3) 0.028(3) 0.002(2) 0.014(2) -0.003(2)
C15F 0.031(2) 0.027(2) 0.027(3) -0.008(2) 0.014(2) -0.0051(19)
C16F 0.037(3) 0.033(3) 0.033(3) -0.002(2) 0.013(2) -0.009(2)
C17F 0.044(3) 0.032(3) 0.040(3) 0.004(2) 0.018(2) -0.008(2)
C1G 0.041(3) 0.039(3) 0.035(3) 0.000(2) 0.019(2) -0.005(2)
N2G 0.045(3) 0.057(3) 0.041(3) -0.011(2) 0.029(2) -0.011(2)
C3G 0.039(3) 0.047(3) 0.038(3) 0.001(3) 0.017(2) -0.006(2)
C4G 0.043(3) 0.062(4) 0.049(4) 0.003(3) 0.022(3) -0.008(3)
C5G 0.038(3) 0.076(5) 0.064(4) 0.007(4) 0.017(3) -0.017(3)
C6G 0.048(3) 0.074(5) 0.048(4) -0.009(3) 0.012(3) -0.017(3)
C7G 0.042(3) 0.059(4) 0.035(3) -0.003(3) 0.010(2) -0.007(3)
C8G 0.036(3) 0.038(3) 0.032(3) 0.002(2) 0.015(2) -0.001(2)
N9G 0.037(2) 0.035(2) 0.029(2) 0.0020(19) 0.0171(18) -0.0035(18)
C10X 0.048(7) 0.058(12) 0.027(7) -0.010(7) 0.032(5) -0.007(7)
C11X 0.050(7) 0.058(7) 0.033(5) -0.003(5) 0.021(4) 0.000(5)
C10G 0.102(16) 0.08(2) 0.077(15) 0.000(11) 0.023(12) 0.000(14)
C11G 0.110(17) 0.066(11) 0.071(13) -0.015(9) 0.035(11) 0.000(11)
C12G 0.032(3) 0.035(3) 0.028(3) -0.001(2) 0.015(2) 0.000(2)
C13G 0.033(3) 0.027(3) 0.033(3) 0.001(2) 0.012(2) -0.004(2)
C14G 0.032(2) 0.026(3) 0.028(3) -0.002(2) 0.012(2) -0.002(2)
C15G 0.028(2) 0.028(3) 0.027(2) -0.001(2) 0.0090(19) -0.0009(19)
C16G 0.044(3) 0.025(3) 0.035(3) -0.002(2) 0.022(2) -0.003(2)
C17G 0.048(3) 0.028(3) 0.038(3) 0.001(2) 0.026(2) 0.001(2)
C1H 0.030(2) 0.029(3) 0.024(2) -0.009(2) 0.0126(19) -0.003(2)
C2H 0.034(3) 0.034(3) 0.029(3) -0.005(2) 0.014(2) -0.001(2)
C3H 0.032(2) 0.025(2) 0.024(2) -0.0039(19) 0.0124(19) -0.0016(19)
C4H 0.031(2) 0.030(3) 0.025(2) -0.005(2) 0.014(2) -0.004(2)
C5H 0.030(2) 0.027(2) 0.023(2) -0.002(2) 0.0135(19) -0.0028(19)
C6H 0.030(2) 0.023(2) 0.028(3) -0.006(2) 0.014(2) -0.0016(19)
C7H 0.032(3) 0.027(3) 0.036(3) -0.010(2) 0.017(2) -0.001(2)
C8H 0.031(2) 0.031(3) 0.026(2) -0.006(2) 0.011(2) -0.001(2)
C9H 0.034(3) 0.024(2) 0.031(3) -0.005(2) 0.010(2) -0.002(2)
C10H 0.029(2) 0.028(2) 0.026(2) -0.004(2) 0.013(2) -0.0018(19)

loop_
_atom_type_symbol
_atom_type_description
_atom_type_scat_dispersion_real
_atom_type_scat_dispersion_imag
_atom_type_scat_source
C C 0.0181 0.0091 'International Tables Vol C Tables 4.2.6.8 and 6.1.1.4'
H H 0.0000 0.0000 'International Tables Vol C Tables 4.2.6.8 and 6.1.1.4'
N N 0.0311 0.0180 'International Tables Vol C Tables 4.2.6.8 and 6.1.1.4'
O O 0.0492 0.0322 'International Tables Vol C Tables 4.2.6.8 and 6.1.1.4'
F F 0.0727 0.0534 'International Tables Vol C Tables 4.2.6.8 and 6.1.1.4'
P P 0.2955 0.4335 'International Tables Vol C Tables 4.2.6.8 and 6.1.1.4'
Ag Ag 0.1306 4.2820 'International Tables Vol C Tables 4.2.6.8 and 6.1.1.4'

loop_
_geom_angle_atom_site_label_1
_geom_angle_atom_site_label_2
_geom_angle_atom_site_label_3
_geom_angle
F6A P1A F4A 90.0(3)
F6A P1A F5A 92.9(3)
F4A P1A F5A 89.1(2)
F6A P1A F2A 89.9(3)
F4A P1A F2A 179.9(4)
F5A P1A F2A 90.9(2)
F6A P1A F3A 177.5(3)
F4A P1A F3A 91.0(3)
F5A P1A F3A 89.3(2)
F2A P1A F3A 89.1(2)
F6A P1A F1A 90.1(3)
F4A P1A F1A 90.2(2)
F5A P1A F1A 176.9(3)
F2A P1A F1A 89.7(2)
F3A P1A F1A 87.6(2)
F6B P1B F5B 91.5(2)
F6B P1B F1B 89.9(2)
F5B P1B F1B 178.7(3)
F6B P1B F4B 91.0(2)
F5B P1B F4B 90.1(2)
F1B P1B F4B 89.9(2)
F6B P1B F2B 90.6(2)
F5B P1B F2B 90.8(2)
F1B P1B F2B 89.17(19)
F4B P1B F2B 178.2(2)
F6B P1B F3B 178.7(3)
F5B P1B F3B 89.8(2)
F1B P1B F3B 88.9(2)
F4B P1B F3B 89.5(2)
F2B P1B F3B 88.9(2)
F4C P1C F2C 90.1(3)
F4C P1C F1C 178.7(3)
F2C P1C F1C 90.0(2)
F4C P1C F5C 91.3(3)
F2C P1C F5C 89.8(3)
F1C P1C F5C 90.0(2)
F4C P1C F3C 89.5(3)
F2C P1C F3C 179.3(3)
F1C P1C F3C 90.4(2)
F5C P1C F3C 89.5(3)
F4C P1C F6C 90.1(3)
F2C P1C F6C 90.2(2)
F1C P1C F6C 88.6(3)
F5C P1C F6C 178.6(3)
F3C P1C F6C 90.4(3)
N3X C2X C1X 175.6(11)
C6Y O1Y C2Y 109.3(5)
O1Y C2Y C3Y 110.9(6)
O4Y C3Y C2Y 111.6(6)
C3Y O4Y C5Y 108.7(6)
O4Y C5Y C6Y 110.3(6)
O1Y C6Y C5Y 110.8(6)
C2Z O1Z C6Z 109.2(9)
O1Z C2Z C3Z 110.6(8)
C2Z C3Z O4Z 109.9(8)
C5Z O4Z C3Z 108.6(7)
C6Z C5Z O4Z 115.0(10)
C5Z C6Z O1Z 113.3(10)
C1A Ag1 C1E 177.94(19)
C1B Ag2 C1F 175.3(2)
C1C Ag3 C1G 176.7(2)
N2A C1A N9A 106.2(4)
N2A C1A Ag1 126.1(3)
N9A C1A Ag1 127.6(3)
C1A N2A C3A 110.8(4)
C1A N2A C10A 123.9(4)
C3A N2A C10A 125.3(4)
C8A C3A C4A 122.1(5)
C8A C3A N2A 106.3(4)
C4A C3A N2A 131.5(4)
C5A C4A C3A 116.2(5)
C4A C5A C6A 121.7(5)
C7A C6A C5A 122.3(5)
C6A C7A C8A 115.8(4)
C3A C8A N9A 106.0(4)
C3A C8A C7A 121.8(4)
N9A C8A C7A 131.9(4)
C1A N9A C8A 110.6(4)
C1A N9A C12A 123.2(4)
C8A N9A C12A 126.1(4)
N2A C10A C11A 112.3(5)
C13A C12A C17A 119.3(4)
C13A C12A N9A 120.0(4)
C17A C12A N9A 120.6(4)
C12A C13A C14A 120.1(4)
C13A C14A C15A 121.8(4)
C14A C15A C16A 116.8(4)
C14A C15A C1D 123.2(4)
C16A C15A C1D 120.0(4)
C17A C16A C15A 121.9(4)
C12A C17A C16A 120.1(4)
N2B C1B N9B 106.1(4)
N2B C1B Ag2 127.6(4)
N9B C1B Ag2 126.2(3)
C1B N2B C3B 111.6(4)
C1B N2B C10B 124.9(4)
C3B N2B C10B 123.5(4)
C4B C3B C8B 121.3(5)
C4B C3B N2B 132.7(5)
C8B C3B N2B 105.9(4)
C5B C4B C3B 116.6(5)
C4B C5B C6B 122.2(5)
C5B C6B C7B 121.2(5)
C8B C7B C6B 116.6(5)
C7B C8B C3B 122.0(4)
C7B C8B N9B 132.3(4)
C3B C8B N9B 105.6(4)
C1B N9B C8B 110.7(4)
C1B N9B C12B 124.8(4)
C8B N9B C12B 124.5(4)
N2B C10B C11B 112.1(5)
C17B C12B C13B 119.2(5)
C17B C12B N9B 121.8(5)
C13B C12B N9B 119.0(4)
C14B C13B C12B 120.0(5)
C13B C14B C15B 120.4(6)
C16B C15B C14B 116.8(5)
C16B C15B C5D 122.0(4)
C14B C15B C5D 121.2(5)
C15B C16B C17B 122.9(5)
C12B C17B C16B 120.6(6)
N2C C1C N9C 104.6(4)
N2C C1C Ag3 127.0(3)
N9C C1C Ag3 128.4(4)
C1C N2C C3C 112.6(4)
C1C N2C C10C 123.8(5)
C3C N2C C10C 123.5(5)
N2C C3C C4C 133.4(5)
N2C C3C C8C 105.9(5)
C4C C3C C8C 120.7(5)
C5C C4C C3C 117.0(6)
C4C C5C C6C 122.7(6)
C5C C6C C7C 120.7(6)
C8C C7C C6C 116.7(5)
C7C C8C N9C 132.0(5)
C7C C8C C3C 122.3(5)
N9C C8C C3C 105.7(4)
C1C N9C C8C 111.3(4)
C1C N9C C12C 124.3(4)
C8C N9C C12C 124.4(4)
N2C C10C C11C 112.3(5)
C13C C12C C17C 120.0(4)
C13C C12C N9C 119.9(4)
C17C C12C N9C 120.0(4)
C14C C13C C12C 120.1(4)
C13C C14C C15C 122.0(5)
C16C C15C C14C 116.5(4)
C16C C15C C6D 123.9(4)
C14C C15C C6D 119.5(4)
C15C C16C C17C 122.4(4)
C12C C17C C16C 118.9(4)
C15A C1D C2D 110.5(4)
C15A C1D C3D 111.5(4)
C2D C1D C3D 108.6(4)
C15A C1D C4D 110.1(4)
C2D C1D C4D 108.8(4)
C3D C1D C4D 107.3(4)
C1D C2D C6D 111.8(4)
C1D C3D C5D 111.3(4)
C7D C4D C1D 110.3(4)
C15B C5D C10D 111.2(4)
C15B C5D C9D 110.0(4)
C10D C5D C9D 108.3(4)
C15B C5D C3D 109.9(4)
C10D C5D C3D 109.2(4)
C9D C5D C3D 108.1(4)
C15C C6D C2D 113.0(4)
C15C C6D C9D 109.8(4)
C2D C6D C9D 108.1(4)
C15C C6D C8D 109.3(4)
C2D C6D C8D 108.0(4)
C9D C6D C8D 108.5(4)
C10D C7D C8D 109.9(4)
C10D C7D C4D 110.1(4)
C8D C7D C4D 110.0(4)
C7D C8D C6D 110.0(4)
C5D C9D C6D 111.7(4)
C7D C10D C5D 110.3(4)
N2E C1E N9E 105.8(4)
N2E C1E Ag1 129.9(3)
N9E C1E Ag1 124.2(3)
C1E N2E C3E 111.1(4)
C1E N2E C10E 122.8(4)
C3E N2E C10E 126.1(4)
C4E C3E C8E 121.7(5)
C4E C3E N2E 131.6(5)
C8E C3E N2E 106.7(4)
C5E C4E C3E 116.9(5)
C4E C5E C6E 121.2(5)
C7E C6E C5E 122.8(6)
C6E C7E C8E 115.5(5)
C3E C8E C7E 121.8(5)
C3E C8E N9E 105.6(4)
C7E C8E N9E 132.5(5)
C1E N9E C8E 110.8(4)
C1E N9E C12E 123.3(4)
C8E N9E C12E 125.8(4)
N2E C10E C11E 111.7(5)
C13E C12E C17E 120.2(4)
C13E C12E N9E 120.8(4)
C17E C12E N9E 118.9(4)
C12E C13E C14E 120.0(4)
C13E C14E C15E 121.7(4)
C14E C15E C16E 117.3(4)
C14E C15E C1H 123.1(4)
C16E C15E C1H 119.6(4)
C17E C16E C15E 121.1(4)
C16E C17E C12E 119.6(4)
N2F C1F N9F 106.5(4)
N2F C1F Ag2 123.7(4)
N9F C1F Ag2 129.2(4)
C1F N2F C3F 110.8(5)
C1F N2F C10F 124.5(4)
C3F N2F C10F 124.7(5)
C8F C3F N2F 106.7(5)
C8F C3F C4F 121.7(5)
N2F C3F C4F 131.5(6)
C5F C4F C3F 116.0(6)
C4F C5F C6F 123.1(6)
C5F C6F C7F 121.2(5)
C8F C7F C6F 116.2(6)
C3F C8F C7F 121.9(5)
C3F C8F N9F 105.7(5)
C7F C8F N9F 132.4(5)
C1F N9F C8F 110.3(4)
C1F N9F C12F 124.9(4)
C8F N9F C12F 124.7(4)
N2F C10F C11F 111.3(6)
C13F C12F C17F 120.0(5)
C13F C12F N9F 120.1(4)
C17F C12F N9F 119.9(4)
C12F C13F C14F 119.7(5)
C13F C14F C15F 122.3(4)
C14F C15F C16F 116.4(4)
C14F C15F C5H 120.8(4)
C16F C15F C5H 122.6(4)
C17F C16F C15F 121.8(5)
C12F C17F C16F 119.8(5)
N2G C1G N9G 105.6(4)
N2G C1G Ag3 131.0(4)
N9G C1G Ag3 123.3(3)
C1G N2G C3G 111.1(4)
C1G N2G C10X 127.1(8)
C3G N2G C10X 121.7(8)
C1G N2G C10G 121.6(16)
C3G N2G C10G 124.1(17)
C8G C3G C4G 121.5(5)
C8G C3G N2G 106.6(4)
C4G C3G N2G 131.9(5)
C5G C4G C3G 116.5(5)
C4G C5G C6G 121.5(5)
C7G C6G C5G 121.4(6)
C8G C7G C6G 117.0(5)
C7G C8G C3G 122.1(5)
C7G C8G N9G 132.3(5)
C3G C8G N9G 105.6(4)
C1G N9G C8G 111.1(4)
C1G N9G C12G 124.6(4)
C8G N9G C12G 124.1(4)
N2G C10X C11X 117.1(12)
C11G C10G N2G 102(2)
C13G C12G C17G 120.2(4)
C13G C12G N9G 119.5(4)
C17G C12G N9G 120.2(4)
C12G C13G C14G 119.7(4)
C15G C14G C13G 121.7(4)
C14G C15G C16G 117.3(4)
C14G C15G C6H 122.2(4)
C16G C15G C6H 120.5(4)
C17G C16G C15G 121.8(4)
C16G C17G C12G 119.2(4)
C15E C1H C3H 111.6(4)
C15E C1H C4H 111.1(4)
C3H C1H C4H 108.7(4)
C15E C1H C2H 109.1(4)
C3H C1H C2H 107.5(4)
C4H C1H C2H 108.8(4)
C7H C2H C1H 109.8(4)
C6H C3H C1H 111.9(4)
C5H C4H C1H 112.2(4)
C15F C5H C4H 113.4(4)
C15F C5H C10H 110.9(4)
C4H C5H C10H 107.9(4)
C15F C5H C8H 108.8(4)
C4H C5H C8H 107.8(4)
C10H C5H C8H 107.9(4)
C15G C6H C3H 110.9(4)
C15G C6H C9H 112.2(4)
C3H C6H C9H 108.3(4)
C15G C6H C10H 108.4(4)
C3H C6H C10H 109.0(4)
C9H C6H C10H 108.0(4)
C9H C7H C8H 109.5(4)
C9H C7H C2H 110.0(4)
C8H C7H C2H 110.2(4)
C7H C8H C5H 110.7(4)
C7H C9H C6H 110.4(4)
C6H C10H C5H 111.7(4)

loop_
_geom_bond_atom_site_label_1
_geom_bond_atom_site_label_2
_geom_bond_distance
P1A F6A 1.573(5)
P1A F4A 1.575(4)
P1A F5A 1.576(4)
P1A F2A 1.588(4)
P1A F3A 1.599(4)
P1A F1A 1.609(4)
P1B F6B 1.572(4)
P1B F5B 1.576(4)
P1B F1B 1.594(4)
P1B F4B 1.599(4)
P1B F2B 1.600(3)
P1B F3B 1.601(4)
P1C F4C 1.564(5)
P1C F2C 1.584(4)
P1C F1C 1.585(4)
P1C F5C 1.592(5)
P1C F3C 1.594(4)
P1C F6C 1.595(5)
C1X C2X 1.498(15)
C2X N3X 1.143(11)
O1Y C6Y 1.432(8)
O1Y C2Y 1.439(8)
C2Y C3Y 1.464(11)
C3Y O4Y 1.405(9)
O4Y C5Y 1.450(9)
C5Y C6Y 1.480(10)
O1Z C2Z 1.390(10)
O1Z C6Z 1.441(12)
C2Z C3Z 1.421(13)
C3Z O4Z 1.496(12)
O4Z C5Z 1.384(10)
C5Z C6Z 1.359(13)
Ag1 C1A 2.073(5)
Ag1 C1E 2.079(5)
Ag2 C1B 2.096(5)
Ag2 C1F 2.098(5)
Ag3 C1C 2.074(5)
Ag3 C1G 2.094(5)
C1A N2A 1.342(6)
C1A N9A 1.362(6)
N2A C3A 1.396(6)
N2A C10A 1.466(6)
C3A C8A 1.385(6)
C3A C4A 1.393(7)
C4A C5A 1.382(7)
C5A C6A 1.400(7)
C6A C7A 1.378(7)
C7A C8A 1.400(7)
C8A N9A 1.393(6)
N9A C12A 1.434(5)
C10A C11A 1.491(8)
C12A C13A 1.385(6)
C12A C17A 1.385(7)
C13A C14A 1.393(6)
C14A C15A 1.393(6)
C15A C16A 1.399(6)
C15A C1D 1.522(6)
C16A C17A 1.386(6)
C1B N2B 1.334(6)
C1B N9B 1.359(6)
N2B C3B 1.396(6)
N2B C10B 1.473(6)
C3B C4B 1.387(7)
C3B C8B 1.391(7)
C4B C5B 1.377(8)
C5B C6B 1.389(8)
C6B C7B 1.391(7)
C7B C8B 1.380(7)
C8B N9B 1.402(6)
N9B C12B 1.428(6)
C10B C11B 1.501(9)
C12B C17B 1.353(7)
C12B C13B 1.392(8)
C13B C14B 1.378(9)
C14B C15B 1.431(8)
C15B C16B 1.346(7)
C15B C5D 1.533(6)
C16B C17B 1.378(8)
C1C N2C 1.354(7)
C1C N9C 1.368(6)
N2C C3C 1.378(7)
N2C C10C 1.478(7)
C3C C4C 1.394(8)
C3C C8C 1.399(7)
C4C C5C 1.363(9)
C5C C6C 1.396(9)
C6C C7C 1.398(8)
C7C C8C 1.374(7)
C8C N9C 1.398(6)
N9C C12C 1.434(6)
C10C C11C 1.493(9)
C12C C13C 1.382(7)
C12C C17C 1.387(6)
C13C C14C 1.375(7)
C14C C15C 1.404(6)
C15C C16C 1.388(6)
C15C C6D 1.522(7)
C16C C17C 1.400(7)
C1D C2D 1.540(6)
C1D C3D 1.543(6)
C1D C4D 1.547(6)
C2D C6D 1.542(6)
C3D C5D 1.549(6)
C4D C7D 1.529(6)
C5D C10D 1.533(7)
C5D C9D 1.533(7)
C6D C9D 1.544(6)
C6D C8D 1.549(7)
C7D C10D 1.511(7)
C7D C8D 1.525(7)
C1E N2E 1.353(6)
C1E N9E 1.355(6)
N2E C3E 1.389(6)
N2E C10E 1.460(6)
C3E C4E 1.379(7)
C3E C8E 1.382(7)
C4E C5E 1.372(8)
C5E C6E 1.383(9)
C6E C7E 1.376(8)
C7E C8E 1.392(7)
C8E N9E 1.406(6)
N9E C12E 1.437(6)
C10E C11E 1.512(8)
C12E C13E 1.367(6)
C12E C17E 1.400(7)
C13E C14E 1.386(7)
C14E C15E 1.397(6)
C15E C16E 1.408(6)
C15E C1H 1.520(6)
C16E C17E 1.384(7)
C1F N2F 1.351(7)
C1F N9F 1.351(7)
N2F C3F 1.390(7)
N2F C10F 1.469(8)
C3F C8F 1.383(8)
C3F C4F 1.396(8)
C4F C5F 1.371(9)
C5F C6F 1.376(9)
C6F C7F 1.400(8)
C7F C8F 1.386(7)
C8F N9F 1.411(6)
N9F C12F 1.432(6)
C10F C11F 1.514(12)
C12F C13F 1.372(7)
C12F C17F 1.386(7)
C13F C14F 1.384(7)
C14F C15F 1.398(7)
C15F C16F 1.398(7)
C15F C5H 1.517(7)
C16F C17F 1.388(7)
C1G N2G 1.350(6)
C1G N9G 1.355(6)
N2G C3G 1.392(7)
N2G C10X 1.455(15)
N2G C10G 1.55(4)
C3G C8G 1.381(7)
C3G C4G 1.385(7)
C4G C5G 1.378(9)
C5G C6G 1.396(9)
C6G C7G 1.373(8)
C7G C8G 1.369(8)
C8G N9G 1.402(6)
N9G C12G 1.430(6)
C10X C11X 1.48(2)
C10G C11G 1.44(3)
C12G C13G 1.375(7)
C12G C17G 1.387(7)
C13G C14G 1.388(6)
C14G C15G 1.381(7)
C15G C16G 1.400(6)
C15G C6H 1.532(6)
C16G C17G 1.381(6)
C1H C3H 1.534(6)
C1H C4H 1.544(7)
C1H C2H 1.549(6)
C2H C7H 1.527(7)
C3H C6H 1.533(6)
C4H C5H 1.541(6)
C5H C10H 1.548(6)
C5H C8H 1.548(6)
C6H C9H 1.539(6)
C6H C10H 1.544(7)
C7H C9H 1.522(6)
C7H C8H 1.526(7)

loop_
_geom_torsion_atom_site_label_1
_geom_torsion_atom_site_label_2
_geom_torsion_atom_site_label_3
_geom_torsion_atom_site_label_4
_geom_torsion
C6Y O1Y C2Y C3Y -56.5(7)
O1Y C2Y C3Y O4Y 59.1(8)
C2Y C3Y O4Y C5Y -58.9(8)
C3Y O4Y C5Y C6Y 58.4(8)
C2Y O1Y C6Y C5Y 56.6(7)
O4Y C5Y C6Y O1Y -58.3(7)
C6Z O1Z C2Z C3Z -58.7(14)
O1Z C2Z C3Z O4Z 59.8(13)
C2Z C3Z O4Z C5Z -54.4(11)
C3Z O4Z C5Z C6Z 52.2(13)
O4Z C5Z C6Z O1Z -53.8(17)
C2Z O1Z C6Z C5Z 55.1(16)
N9A C1A N2A C3A -0.5(5)
Ag1 C1A N2A C3A 175.9(3)
N9A C1A N2A C10A -178.2(4)
Ag1 C1A N2A C10A -1.7(7)
C1A N2A C3A C8A -0.7(6)
C10A N2A C3A C8A 176.9(5)
C1A N2A C3A C4A -176.4(5)
C10A N2A C3A C4A 1.2(9)
C8A C3A C4A C5A -1.1(8)
N2A C3A C4A C5A 174.1(5)
C3A C4A C5A C6A -1.8(8)
C4A C5A C6A C7A 3.3(9)
C5A C6A C7A C8A -1.8(8)
C4A C3A C8A N9A 177.8(5)
N2A C3A C8A N9A 1.5(5)
C4A C3A C8A C7A 2.5(8)
N2A C3A C8A C7A -173.7(5)
C6A C7A C8A C3A -1.0(8)
C6A C7A C8A N9A -174.9(5)
N2A C1A N9A C8A 1.5(5)
Ag1 C1A N9A C8A -174.8(3)
N2A C1A N9A C12A -174.3(4)
Ag1 C1A N9A C12A 9.4(7)
C3A C8A N9A C1A -1.9(5)
C7A C8A N9A C1A 172.6(5)
C3A C8A N9A C12A 173.7(4)
C7A C8A N9A C12A -11.7(8)
C1A N2A C10A C11A 80.2(6)
C3A N2A C10A C11A -97.1(6)
C1A N9A C12A C13A 129.6(5)
C8A N9A C12A C13A -45.5(7)
C1A N9A C12A C17A -48.7(7)
C8A N9A C12A C17A 136.1(5)
C17A C12A C13A C14A -0.5(7)
N9A C12A C13A C14A -178.9(4)
C12A C13A C14A C15A 1.0(8)
C13A C14A C15A C16A 0.0(7)
C13A C14A C15A C1D -178.4(5)
C14A C15A C16A C17A -1.6(7)
C1D C15A C16A C17A 176.8(4)
C13A C12A C17A C16A -1.0(7)
N9A C12A C17A C16A 177.4(4)
C15A C16A C17A C12A 2.1(7)
N9B C1B N2B C3B 0.0(6)
Ag2 C1B N2B C3B -178.5(4)
N9B C1B N2B C10B 179.6(5)
Ag2 C1B N2B C10B 1.2(7)
C1B N2B C3B C4B 179.7(6)
C10B N2B C3B C4B 0.1(9)
C1B N2B C3B C8B 0.2(6)
C10B N2B C3B C8B -179.5(5)
C8B C3B C4B C5B 1.6(8)
N2B C3B C4B C5B -177.9(6)
C3B C4B C5B C6B 1.0(9)
C4B C5B C6B C7B -1.8(10)
C5B C6B C7B C8B 0.0(8)
C6B C7B C8B C3B 2.5(8)
C6B C7B C8B N9B 177.8(5)
C4B C3B C8B C7B -3.5(8)
N2B C3B C8B C7B 176.1(5)
C4B C3B C8B N9B -179.9(5)
N2B C3B C8B N9B -0.3(5)
N2B C1B N9B C8B -0.2(5)
Ag2 C1B N9B C8B 178.3(3)
N2B C1B N9B C12B 178.7(4)
Ag2 C1B N9B C12B -2.8(7)
C7B C8B N9B C1B -175.6(5)
C3B C8B N9B C1B 0.3(5)
C7B C8B N9B C12B 5.5(8)
C3B C8B N9B C12B -178.6(4)
C1B N2B C10B C11B 101.4(6)
C3B N2B C10B C11B -79.0(7)
C1B N9B C12B C17B 53.3(7)
C8B N9B C12B C17B -128.0(5)
C1B N9B C12B C13B -123.0(6)
C8B N9B C12B C13B 55.7(7)
C17B C12B C13B C14B 4.2(9)
N9B C12B C13B C14B -179.4(6)
C12B C13B C14B C15B -1.0(10)
C13B C14B C15B C16B -2.8(9)
C13B C14B C15B C5D 178.8(6)
C14B C15B C16B C17B 3.5(9)
C5D C15B C16B C17B -178.2(5)
C13B C12B C17B C16B -3.6(9)
N9B C12B C17B C16B -179.9(5)
C15B C16B C17B C12B -0.3(9)
N9C C1C N2C C3C -0.6(5)
Ag3 C1C N2C C3C 176.5(4)
N9C C1C N2C C10C 177.9(4)
Ag3 C1C N2C C10C -5.0(7)
C1C N2C C3C C4C -178.1(6)
C10C N2C C3C C4C 3.4(9)
C1C N2C C3C C8C -0.1(6)
C10C N2C C3C C8C -178.6(5)
N2C C3C C4C C5C 176.7(6)
C8C C3C C4C C5C -1.1(9)
C3C C4C C5C C6C 0.1(10)
C4C C5C C6C C7C 0.6(11)
C5C C6C C7C C8C -0.3(9)
C6C C7C C8C N9C -177.6(6)
C6C C7C C8C C3C -0.7(8)
N2C C3C C8C C7C -176.9(5)
C4C C3C C8C C7C 1.5(8)
N2C C3C C8C N9C 0.7(5)
C4C C3C C8C N9C 179.0(5)
N2C C1C N9C C8C 1.0(5)
Ag3 C1C N9C C8C -176.0(3)
N2C C1C N9C C12C -178.3(4)
Ag3 C1C N9C C12C 4.7(7)
C7C C8C N9C C1C 176.1(6)
C3C C8C N9C C1C -1.1(5)
C7C C8C N9C C12C -4.6(9)
C3C C8C N9C C12C 178.2(4)
C1C N2C C10C C11C 109.0(7)
C3C N2C C10C C11C -72.7(8)
C1C N9C C12C C13C -55.1(6)
C8C N9C C12C C13C 125.7(5)
C1C N9C C12C C17C 126.5(5)
C8C N9C C12C C17C -52.7(7)
C17C C12C C13C C14C 1.3(7)
N9C C12C C13C C14C -177.2(4)
C12C C13C C14C C15C 0.2(8)
C13C C14C C15C C16C -0.9(7)
C13C C14C C15C C6D 177.3(5)
C14C C15C C16C C17C 0.2(7)
C6D C15C C16C C17C -177.9(4)
C13C C12C C17C C16C -1.9(7)
N9C C12C C17C C16C 176.5(4)
C15C C16C C17C C12C 1.2(7)
C14A C15A C1D C2D -118.3(5)
C16A C15A C1D C2D 63.3(5)
C14A C15A C1D C3D 2.4(6)
C16A C15A C1D C3D -175.9(4)
C14A C15A C1D C4D 121.4(5)
C16A C15A C1D C4D -56.9(6)
C15A C1D C2D C6D -179.1(4)
C3D C1D C2D C6D 58.4(5)
C4D C1D C2D C6D -58.1(5)
C15A C1D C3D C5D 179.5(4)
C2D C1D C3D C5D -58.6(5)
C4D C1D C3D C5D 58.9(5)
C15A C1D C4D C7D 178.8(4)
C2D C1D C4D C7D 57.6(5)
C3D C1D C4D C7D -59.7(5)
C16B C15B C5D C10D -167.7(5)
C14B C15B C5D C10D 10.6(7)
C16B C15B C5D C9D 72.3(6)
C14B C15B C5D C9D -109.4(5)
C16B C15B C5D C3D -46.6(7)
C14B C15B C5D C3D 131.7(5)
C1D C3D C5D C15B 179.2(4)
C1D C3D C5D C10D -58.5(5)
C1D C3D C5D C9D 59.1(5)
C16C C15C C6D C2D -7.3(6)
C14C C15C C6D C2D 174.6(4)
C16C C15C C6D C9D -128.1(5)
C14C C15C C6D C9D 53.8(5)
C16C C15C C6D C8D 113.0(5)
C14C C15C C6D C8D -65.1(5)
C1D C2D C6D C15C 179.9(4)
C1D C2D C6D C9D -58.4(5)
C1D C2D C6D C8D 58.8(5)
C1D C4D C7D C10D 61.3(5)
C1D C4D C7D C8D -60.0(5)
C10D C7D C8D C6D -60.3(5)
C4D C7D C8D C6D 61.1(5)
C15C C6D C8D C7D 177.2(4)
C2D C6D C8D C7D -59.5(5)
C9D C6D C8D C7D 57.5(5)
C15B C5D C9D C6D -179.7(4)
C10D C5D C9D C6D 58.7(5)
C3D C5D C9D C6D -59.6(5)
C15C C6D C9D C5D -177.1(4)
C2D C6D C9D C5D 59.2(5)
C8D C6D C9D C5D -57.7(5)
C8D C7D C10D C5D 61.6(5)
C4D C7D C10D C5D -59.7(5)
C15B C5D C10D C7D 179.2(4)
C9D C5D C10D C7D -59.8(5)
C3D C5D C10D C7D 57.7(5)
N9E C1E N2E C3E -1.0(5)
Ag1 C1E N2E C3E 173.9(3)
N9E C1E N2E C10E -179.2(4)
Ag1 C1E N2E C10E -4.4(7)
C1E N2E C3E C4E -176.9(5)
C10E N2E C3E C4E 1.2(9)
C1E N2E C3E C8E 1.2(5)
C10E N2E C3E C8E 179.4(5)
C8E C3E C4E C5E 1.2(8)
N2E C3E C4E C5E 179.1(6)
C3E C4E C5E C6E -0.4(10)
C4E C5E C6E C7E -0.8(11)
C5E C6E C7E C8E 1.2(9)
C4E C3E C8E C7E -0.8(8)
N2E C3E C8E C7E -179.2(4)
C4E C3E C8E N9E 177.4(5)
N2E C3E C8E N9E -0.9(5)
C6E C7E C8E C3E -0.4(8)
C6E C7E C8E N9E -178.1(5)
N2E C1E N9E C8E 0.4(5)
Ag1 C1E N9E C8E -174.9(3)
N2E C1E N9E C12E 177.2(4)
Ag1 C1E N9E C12E 1.9(6)
C3E C8E N9E C1E 0.4(5)
C7E C8E N9E C1E 178.3(5)
C3E C8E N9E C12E -176.3(4)
C7E C8E N9E C12E 1.6(8)
C1E N2E C10E C11E 86.5(6)
C3E N2E C10E C11E -91.4(6)
C1E N9E C12E C13E 134.4(5)
C8E N9E C12E C13E -49.3(7)
C1E N9E C12E C17E -46.1(6)
C8E N9E C12E C17E 130.2(5)
C17E C12E C13E C14E -1.8(7)
N9E C12E C13E C14E 177.6(4)
C12E C13E C14E C15E 0.8(7)
C13E C14E C15E C16E 1.7(7)
C13E C14E C15E C1H -176.7(4)
C14E C15E C16E C17E -3.2(7)
C1H C15E C16E C17E 175.2(5)
C15E C16E C17E C12E 2.3(8)
C13E C12E C17E C16E 0.3(7)
N9E C12E C17E C16E -179.2(4)
N9F C1F N2F C3F -1.5(7)
Ag2 C1F N2F C3F 170.3(4)
N9F C1F N2F C10F -179.1(6)
Ag2 C1F N2F C10F -7.3(9)
C1F N2F C3F C8F 1.5(7)
C10F N2F C3F C8F 179.1(6)
C1F N2F C3F C4F -175.7(7)
C10F N2F C3F C4F 1.9(11)
C8F C3F C4F C5F 0.7(10)
N2F C3F C4F C5F 177.6(7)
C3F C4F C5F C6F 0.6(10)
C4F C5F C6F C7F -1.1(11)
C5F C6F C7F C8F 0.3(9)
N2F C3F C8F C7F -179.1(5)
C4F C3F C8F C7F -1.5(9)
N2F C3F C8F N9F -0.9(6)
C4F C3F C8F N9F 176.6(6)
C6F C7F C8F C3F 1.0(8)
C6F C7F C8F N9F -176.7(5)
N2F C1F N9F C8F 0.9(6)
Ag2 C1F N9F C8F -170.3(4)
N2F C1F N9F C12F 177.0(5)
Ag2 C1F N9F C12F 5.7(8)
C3F C8F N9F C1F 0.1(6)
C7F C8F N9F C1F 178.0(6)
C3F C8F N9F C12F -176.0(5)
C7F C8F N9F C12F 1.9(9)
C1F N2F C10F C11F 94.0(7)
C3F N2F C10F C11F -83.3(8)
C1F N9F C12F C13F -51.2(7)
C8F N9F C12F C13F 124.3(5)
C1F N9F C12F C17F 130.5(5)
C8F N9F C12F C17F -53.9(7)
C17F C12F C13F C14F 0.6(7)
N9F C12F C13F C14F -177.6(4)
C12F C13F C14F C15F 0.2(7)
C13F C14F C15F C16F -0.6(7)
C13F C14F C15F C5H 173.7(4)
C14F C15F C16F C17F 0.3(7)
C5H C15F C16F C17F -174.0(5)
C13F C12F C17F C16F -1.0(7)
N9F C12F C17F C16F 177.3(4)
C15F C16F C17F C12F 0.5(8)
N9G C1G N2G C3G 0.4(6)
Ag3 C1G N2G C3G 176.9(4)
N9G C1G N2G C10X -176.2(10)
Ag3 C1G N2G C10X 0.3(13)
N9G C1G N2G C10G 161.0(14)
Ag3 C1G N2G C10G -22.5(15)
C1G N2G C3G C8G -1.4(7)
C10X N2G C3G C8G 175.4(10)
C10G N2G C3G C8G -161.4(13)
C1G N2G C3G C4G 179.9(6)
C10X N2G C3G C4G -3.2(13)
C10G N2G C3G C4G 19.9(16)
C8G C3G C4G C5G 0.0(9)
N2G C3G C4G C5G 178.5(6)
C3G C4G C5G C6G 0.2(10)
C4G C5G C6G C7G 0.1(11)
C5G C6G C7G C8G -0.5(10)
C6G C7G C8G C3G 0.7(9)
C6G C7G C8G N9G 179.3(6)
C4G C3G C8G C7G -0.4(9)
N2G C3G C8G C7G -179.3(5)
C4G C3G C8G N9G -179.4(5)
N2G C3G C8G N9G 1.8(6)
N2G C1G N9G C8G 0.7(6)
Ag3 C1G N9G C8G -176.1(4)
N2G C1G N9G C12G -173.9(5)
Ag3 C1G N9G C12G 9.2(7)
C7G C8G N9G C1G 179.6(6)
C3G C8G N9G C1G -1.6(6)
C7G C8G N9G C12G -5.7(9)
C3G C8G N9G C12G 173.1(5)
C1G N2G C10X C11X 30(2)
C3G N2G C10X C11X -146.1(11)
C1G N2G C10G C11G 110(2)
C3G N2G C10G C11G -92(3)
C1G N9G C12G C13G -129.8(5)
C8G N9G C12G C13G 56.2(7)
C1G N9G C12G C17G 52.9(7)
C8G N9G C12G C17G -121.1(6)
C17G C12G C13G C14G 1.6(8)
N9G C12G C13G C14G -175.7(4)
C12G C13G C14G C15G -1.1(8)
C13G C14G C15G C16G -0.8(7)
C13G C14G C15G C6H 177.6(4)
C14G C15G C16G C17G 2.3(8)
C6H C15G C16G C17G -176.2(5)
C15G C16G C17G C12G -1.8(8)
C13G C12G C17G C16G -0.2(8)
N9G C12G C17G C16G 177.0(5)
C14E C15E C1H C3H 4.7(6)
C16E C15E C1H C3H -173.6(4)
C14E C15E C1H C4H -116.8(5)
C16E C15E C1H C4H 65.0(5)
C14E C15E C1H C2H 123.3(5)
C16E C15E C1H C2H -54.9(6)
C15E C1H C2H C7H 179.4(4)
C3H C1H C2H C7H -59.4(5)
C4H C1H C2H C7H 58.0(5)
C15E C1H C3H C6H 179.5(4)
C4H C1H C3H C6H -57.7(5)
C2H C1H C3H C6H 59.9(5)
C15E C1H C4H C5H -178.5(3)
C3H C1H C4H C5H 58.3(5)
C2H C1H C4H C5H -58.4(5)
C14F C15F C5H C4H 164.9(4)
C16F C15F C5H C4H -21.1(6)
C14F C15F C5H C10H 43.4(6)
C16F C15F C5H C10H -142.6(4)
C14F C15F C5H C8H -75.1(5)
C16F C15F C5H C8H 98.8(5)
C1H C4H C5H C15F 178.4(4)
C1H C4H C5H C10H -58.4(5)
C1H C4H C5H C8H 58.0(5)
C14G C15G C6H C3H 129.4(5)
C16G C15G C6H C3H -52.1(6)
C14G C15G C6H C9H 8.3(6)
C16G C15G C6H C9H -173.3(4)
C14G C15G C6H C10H -110.9(5)
C16G C15G C6H C10H 67.5(6)
C1H C3H C6H C15G 177.2(4)
C1H C3H C6H C9H -59.3(5)
C1H C3H C6H C10H 57.9(5)
C1H C2H C7H C9H 60.7(5)
C1H C2H C7H C8H -60.0(5)
C9H C7H C8H C5H -60.4(5)
C2H C7H C8H C5H 60.7(5)
C15F C5H C8H C7H 178.4(4)
C4H C5H C8H C7H -58.2(5)
C10H C5H C8H C7H 58.0(5)
C8H C7H C9H C6H 61.2(5)
C2H C7H C9H C6H -60.0(5)
C15G C6H C9H C7H -179.2(4)
C3H C6H C9H C7H 58.1(5)
C10H C6H C9H C7H -59.8(5)
C15G C6H C10H C5H -179.1(4)
C3H C6H C10H C5H -58.3(5)
C9H C6H C10H C5H 59.1(5)
C15F C5H C10H C6H -177.2(4)
C4H C5H C10H C6H 58.1(5)
C8H C5H C10H C6H -58.1(5)
